data_4349846
loop_
_publ_author_name
'Gorelova, Liudmila A.'
'Pakhomova, Anna S.'
'Aprilis, Georgios'
'Dubrovinsky, Leonid S.'
'Krivovichev, Sergey V.'

_publ_section_title
;
 Pentacoordinated silicon in the high-pressure modification of datolite,
 CaBSiO4(OH)
;
_journal_issue 7
_journal_name_full 'Inorganic Chemistry Frontiers'
_journal_page_first 1653
_journal_paper_doi 10.1039/C8QI00257F
_journal_volume 5
_journal_year 2018
_chemical_formula_sum 'B Ca H O5 Si'
_chemical_formula_weight 159.99
_chemical_name_systematic datolite
_space_group_crystal_system monoclinic
_space_group_IT_number 14
_space_group_name_Hall '-P 2ybc'
_space_group_name_H-M_alt 'P 1 21/c 1'
_atom_sites_solution_hydrogens difmap
_audit_creation_method SHELXL-2014/7
_audit_update_record
;
2018-03-21 deposited with the CCDC.
2018-05-04 downloaded from the CCDC.
;
_cell_angle_alpha 90
_cell_angle_beta 90.283(13)
_cell_angle_gamma 90
_cell_formula_units_Z 4
_cell_length_a 4.787(3)
_cell_length_b 7.5640(3)
_cell_length_c 9.6012(5)
_cell_measurement_reflns_used 1660
_cell_measurement_temperature 298(2)
_cell_measurement_theta_max 17.429
_cell_measurement_theta_min 2.047
_cell_volume 347.6(2)
_computing_structure_refinement 'SHELXL-2014/7 (Sheldrick, 2014)'
_diffrn_ambient_temperature 298(2)
_diffrn_measured_fraction_theta_full 0.431
_diffrn_measured_fraction_theta_max 0.262
_diffrn_measurement_device_type 'esperanto-CrysAlisPro-abstract goniometer imported esperanto images'
_diffrn_radiation_wavelength 0.2896
_diffrn_reflns_av_R_equivalents 0.0352
_diffrn_reflns_av_unetI/netI 0.0490
_diffrn_reflns_Laue_measured_fraction_full 0.431
_diffrn_reflns_Laue_measured_fraction_max 0.262
_diffrn_reflns_limit_h_max 4
_diffrn_reflns_limit_h_min -2
_diffrn_reflns_limit_k_max 14
_diffrn_reflns_limit_k_min -15
_diffrn_reflns_limit_l_max 18
_diffrn_reflns_limit_l_min -19
_diffrn_reflns_number 1660
_diffrn_reflns_point_group_measured_fraction_full 0.431
_diffrn_reflns_point_group_measured_fraction_max 0.262
_diffrn_reflns_theta_full 10.007
_diffrn_reflns_theta_max 17.429
_diffrn_reflns_theta_min 2.047
_exptl_absorpt_coefficient_mu 1.041
_exptl_crystal_colour colorless
_exptl_crystal_density_diffrn 3.056
_exptl_crystal_density_meas ?
_exptl_crystal_density_method none
_exptl_crystal_description isosymmetric
_exptl_crystal_F_000 320
_exptl_crystal_size_max 0.010
_exptl_crystal_size_mid 0.010
_exptl_crystal_size_min 0.005
_refine_diff_density_max 0.446
_refine_diff_density_min -0.443
_refine_diff_density_rms 0.125
_refine_ls_extinction_coef 0.08(6)
_refine_ls_extinction_expression Fc^*^=kFc[1+0.001xFc^2^\l^3^/sin(2\q)]^-1/4^
_refine_ls_extinction_method 'SHELXL-2014/7 (Sheldrick 2014'
_refine_ls_goodness_of_fit_ref 1.060
_refine_ls_hydrogen_treatment refall
_refine_ls_matrix_type full
_refine_ls_number_parameters 78
_refine_ls_number_reflns 842
_refine_ls_number_restraints 1
_refine_ls_restrained_S_all 1.061
_refine_ls_R_factor_all 0.0333
_refine_ls_R_factor_gt 0.0290
_refine_ls_shift/su_max 0.001
_refine_ls_shift/su_mean 0.000
_refine_ls_structure_factor_coef Fsqd
_refine_ls_weighting_details 'w=1/[\s^2^(Fo^2^)+(0.0351P)^2^] where P=(Fo^2^+2Fc^2^)/3'
_refine_ls_weighting_scheme calc
_refine_ls_wR_factor_gt 0.0772
_refine_ls_wR_factor_ref 0.0795
_reflns_Friedel_coverage 0.000
_reflns_number_gt 737
_reflns_number_total 842
_reflns_threshold_expression 'I > 2\s(I)'
_cod_data_source_file c8qi00257f2.cif
_cod_data_source_block shelx
_cod_depositor_comments
;
The following automatic conversions were performed:

data item '_exptl_crystal_density_meas' value 'none' was changed to
'?' -- the value is perceived as not measured.

Automatic conversion script
Id: cif_fix_values 6909 2019-04-08 15:41:33Z antanas 
;
_cod_original_cell_volume 347.68(19)
_cod_original_sg_symbol_H-M 'P 21/c'
_cod_database_code 4349846
_shelx_shelxl_version_number 2014/7
_shelx_space_group_comment
;
The symmetry employed for this shelxl refinement is uniquely defined
by the following loop, which should always be used as a source of
symmetry information in preference to the above space-group names.
They are only intended as comments.
;

loop_
_space_group_symop_operation_xyz
'x, y, z'
'-x, y+1/2, -z+1/2'
'-x, -y, -z'
'x, -y-1/2, z-1/2'

loop_
_atom_site_label
_atom_site_type_symbol
_atom_site_fract_x
_atom_site_fract_y
_atom_site_fract_z
_atom_site_U_iso_or_equiv
_atom_site_adp_type
_atom_site_occupancy
_atom_site_site_symmetry_order
_atom_site_calc_flag
_atom_site_refinement_flags_posn
Ca1 Ca 0.0072(2) 0.60649(4) 0.16461(4) 0.0064(4) Uani 1 1 d .
Si1 Si 0.4717(3) 0.26743(6) 0.08421(5) 0.0048(6) Uani 1 1 d .
B1 B 0.5683(14) 0.0891(2) -0.1587(2) 0.005(3) Uani 1 1 d .
O1 O 0.2429(9) 0.40374(15) 0.03637(14) 0.0075(16) Uani 1 1 d .
O2 O 0.6750(8) 0.19836(15) -0.04188(13) 0.0051(16) Uani 1 1 d .
O3 O 0.6794(8) 0.33507(16) 0.21107(12) 0.0045(15) Uani 1 1 d .
O4 O 0.3126(8) 0.08946(15) 0.14543(14) 0.0070(16) Uani 1 1 d .
O5 O 0.2594(10) 0.08784(17) -0.16322(15) 0.006(2) Uani 1 1 d D
H H 0.193(13) 0.045(4) -0.086(3) 0.021(10) Uiso 1 1 d D

loop_
_atom_site_aniso_label
_atom_site_aniso_U_11
_atom_site_aniso_U_22
_atom_site_aniso_U_33
_atom_site_aniso_U_23
_atom_site_aniso_U_13
_atom_site_aniso_U_12
Ca1 0.0060(14) 0.00703(14) 0.00609(14) 0.00003(8) 0.0005(3) 0.00009(18)
Si1 0.0061(19) 0.00433(18) 0.00385(18) -0.00012(12) -0.0001(4) 0.0002(3)
B1 0.006(8) 0.0050(6) 0.0042(6) 0.0001(4) 0.0001(16) 0.0002(10)
O1 0.008(5) 0.0072(4) 0.0070(4) -0.0001(3) -0.0011(11) 0.0035(7)
O2 0.003(5) 0.0076(4) 0.0042(4) -0.0018(3) 0.0024(10) -0.0006(7)
O3 0.002(5) 0.0081(4) 0.0037(4) -0.0018(3) 0.0010(10) 0.0006(7)
O4 0.008(5) 0.0045(4) 0.0087(5) 0.0010(3) 0.0023(11) -0.0003(7)
O5 0.001(6) 0.0094(5) 0.0066(5) 0.0010(4) 0.0009(13) -0.0006(8)

loop_
_atom_type_symbol
_atom_type_description
_atom_type_scat_dispersion_real
_atom_type_scat_dispersion_imag
_atom_type_scat_source
O O 0.0056 0.0036 'International Tables Vol C Tables 4.2.6.8 and 6.1.1.4'
Si Si 0.0522 0.0431 'International Tables Vol C Tables 4.2.6.8 and 6.1.1.4'
B B 0.0004 0.0004 'International Tables Vol C Tables 4.2.6.8 and 6.1.1.4'
Ca Ca 0.1611 0.1926 'International Tables Vol C Tables 4.2.6.8 and 6.1.1.4'
H H 0.0000 0.0000 'International Tables Vol C Tables 4.2.6.8 and 6.1.1.4'

loop_
_geom_angle_atom_site_label_1
_geom_angle_atom_site_label_2
_geom_angle_atom_site_label_3
_geom_angle
_geom_angle_site_symmetry_1
_geom_angle_site_symmetry_3
O1 Ca1 O1 77.12(13) 3_565 .
O1 Ca1 O4 108.05(13) 3_565 2
O1 Ca1 O4 134.36(7) . 2
O1 Ca1 O2 86.41(10) 3_565 3_665
O1 Ca1 O2 80.41(9) . 3_665
O4 Ca1 O2 143.90(5) 2 3_665
O1 Ca1 O5 142.08(5) 3_565 4_566
O1 Ca1 O5 73.95(7) . 4_566
O4 Ca1 O5 76.96(11) 2 4_566
O2 Ca1 O5 111.97(14) 3_665 4_566
O1 Ca1 O3 136.10(5) 3_565 2_655
O1 Ca1 O3 114.49(12) . 2_655
O4 Ca1 O3 93.23(8) 2 2_655
O2 Ca1 O3 56.81(6) 3_665 2_655
O5 Ca1 O3 79.13(7) 4_566 2_655
O1 Ca1 O3 78.71(8) 3_565 1_455
O1 Ca1 O3 82.12(10) . 1_455
O4 Ca1 O3 56.10(6) 2 1_455
O2 Ca1 O3 159.17(5) 3_665 1_455
O5 Ca1 O3 73.54(10) 4_566 1_455
O3 Ca1 O3 142.49(4) 2_655 1_455
O1 Ca1 O5 76.84(7) 3_565 3_565
O1 Ca1 O5 146.11(5) . 3_565
O4 Ca1 O5 74.91(8) 2 3_565
O2 Ca1 O5 76.67(12) 3_665 3_565
O5 Ca1 O5 138.16(4) 4_566 3_565
O3 Ca1 O5 72.26(10) 2_655 3_565
O3 Ca1 O5 113.35(12) 1_455 3_565
O1 Ca1 B1 110.89(8) 3_565 3_665
O1 Ca1 B1 99.55(13) . 3_665
O4 Ca1 B1 118.73(8) 2 3_665
O2 Ca1 B1 28.30(5) 3_665 3_665
O5 Ca1 B1 97.74(10) 4_566 3_665
O3 Ca1 B1 28.64(6) 2_655 3_665
O3 Ca1 B1 170.40(6) 1_455 3_665
O5 Ca1 B1 70.34(12) 3_565 3_665
O1 Ca1 B1 95.36(12) 3_565 4_466
O1 Ca1 B1 108.41(9) . 4_466
O4 Ca1 B1 27.64(5) 2 4_466
O2 Ca1 B1 171.19(8) 3_665 4_466
O5 Ca1 B1 71.60(12) 4_566 4_466
O3 Ca1 B1 117.61(7) 2_655 4_466
O3 Ca1 B1 28.55(6) 1_455 4_466
O5 Ca1 B1 95.29(11) 3_565 4_466
B1 Ca1 B1 145.30(6) 3_665 4_466
O1 Ca1 Si1 21.64(6) 3_565 3_565
O1 Ca1 Si1 98.16(6) . 3_565
O4 Ca1 Si1 96.75(8) 2 3_565
O2 Ca1 Si1 84.92(7) 3_665 3_565
O5 Ca1 Si1 159.19(7) 4_566 3_565
O3 Ca1 Si1 121.35(4) 2_655 3_565
O3 Ca1 Si1 86.43(6) 1_455 3_565
O5 Ca1 Si1 55.46(5) 3_565 3_565
B1 Ca1 Si1 102.61(7) 3_665 3_565
B1 Ca1 Si1 93.52(9) 4_466 3_565
O1 Ca1 Si1 96.97(7) 3_565 .
O1 Ca1 Si1 20.45(5) . .
O4 Ca1 Si1 122.77(5) 2 .
O2 Ca1 Si1 86.44(8) 3_665 .
O5 Ca1 Si1 53.90(6) 4_566 .
O3 Ca1 Si1 103.05(8) 2_655 .
O3 Ca1 Si1 81.06(7) 1_455 .
O5 Ca1 Si1 162.26(8) 3_565 .
B1 Ca1 Si1 97.16(11) 3_665 .
B1 Ca1 Si1 101.88(8) 4_466 .
Si1 Ca1 Si1 118.33(3) 3_565 .
O1 Si1 O2 114.09(11) . .
O1 Si1 O3 115.41(10) . .
O2 Si1 O3 106.59(18) . .
O1 Si1 O4 108.42(19) . .
O2 Si1 O4 106.16(11) . .
O3 Si1 O4 105.46(10) . .
O1 Si1 Ca1 32.14(5) . 3_565
O2 Si1 Ca1 88.38(10) . 3_565
O3 Si1 Ca1 145.53(6) . 3_565
O4 Si1 Ca1 99.55(11) . 3_565
O1 Si1 Ca1 30.33(6) . .
O2 Si1 Ca1 141.15(6) . .
O3 Si1 Ca1 89.50(10) . .
O4 Si1 Ca1 102.98(13) . .
Ca1 Si1 Ca1 61.67(3) 3_565 .
O1 Si1 Ca1 88.39(13) . 2_545
O2 Si1 Ca1 141.13(6) . 2_545
O3 Si1 Ca1 89.64(11) . 2_545
O4 Si1 Ca1 34.98(9) . 2_545
Ca1 Si1 Ca1 97.84(5) 3_565 2_545
Ca1 Si1 Ca1 71.75(3) . 2_545
O1 Si1 Ca1 96.71(12) . 3_665
O2 Si1 Ca1 34.72(7) . 3_665
O3 Si1 Ca1 89.46(12) . 3_665
O4 Si1 Ca1 140.73(10) . 3_665
Ca1 Si1 Ca1 85.83(3) 3_565 3_665
Ca1 Si1 Ca1 113.46(3) . 3_665
Ca1 Si1 Ca1 174.70(3) 2_545 3_665
O4 B1 O3 106.8(3) 3_655 4_565
O4 B1 O5 112.5(3) 3_655 .
O3 B1 O5 110.0(3) 4_565 .
O4 B1 O2 108.3(3) 3_655 .
O3 B1 O2 107.5(3) 4_565 .
O5 B1 O2 111.5(3) . .
O4 B1 Ca1 115.7(4) 3_655 3_665
O3 B1 Ca1 56.80(17) 4_565 3_665
O5 B1 Ca1 131.74(13) . 3_665
O2 B1 Ca1 50.99(19) . 3_665
O4 B1 Ca1 48.91(19) 3_655 4_665
O3 B1 Ca1 58.10(19) 4_565 4_665
O5 B1 Ca1 131.62(13) . 4_665
O2 B1 Ca1 116.8(4) . 4_665
Ca1 B1 Ca1 84.09(16) 3_665 4_665
Si1 O1 Ca1 126.22(8) . 3_565
Si1 O1 Ca1 129.22(7) . .
Ca1 O1 Ca1 102.88(13) 3_565 .
B1 O2 Si1 122.1(4) . .
B1 O2 Ca1 100.7(2) . 3_665
Si1 O2 Ca1 122.63(7) . 3_665
B1 O3 Si1 121.8(3) 4_566 .
B1 O3 Ca1 94.56(15) 4_566 2_645
Si1 O3 Ca1 118.76(7) . 2_645
B1 O3 Ca1 93.35(17) 4_566 1_655
Si1 O3 Ca1 118.42(7) . 1_655
Ca1 O3 Ca1 104.85(12) 2_645 1_655
B1 O4 Si1 126.8(3) 3_655 .
B1 O4 Ca1 103.5(2) 3_655 2_545
Si1 O4 Ca1 121.63(9) . 2_545
B1 O5 Ca1 119.96(16) . 4_565
B1 O5 Ca1 118.52(12) . 3_565
Ca1 O5 Ca1 106.13(13) 4_565 3_565
B1 O5 H 110(4) . .
Ca1 O5 H 99(3) 4_565 .
Ca1 O5 H 99(3) 3_565 .

loop_
_geom_bond_atom_site_label_1
_geom_bond_atom_site_label_2
_geom_bond_distance
_geom_bond_site_symmetry_2
Ca1 O1 2.267(2) 3_565
Ca1 O1 2.270(3) .
Ca1 O4 2.391(3) 2
Ca1 O2 2.429(3) 3_665
Ca1 O5 2.516(2) 4_566
Ca1 O3 2.578(2) 2_655
Ca1 O3 2.624(3) 1_455
Ca1 O5 2.641(3) 3_565
Ca1 B1 3.071(5) 3_665
Ca1 B1 3.085(5) 4_466
Ca1 Si1 3.4379(14) 3_565
Ca1 Si1 3.4834(15) .
Si1 O1 1.571(3) .
Si1 O2 1.642(3) .
Si1 O3 1.650(2) .
Si1 O4 1.656(2) .
Si1 Ca1 3.4379(14) 3_565
Si1 Ca1 3.5510(16) 2_545
Si1 Ca1 3.5914(17) 3_665
B1 O4 1.472(3) 3_655
B1 O3 1.477(4) 4_565
B1 O5 1.480(7) .
B1 O2 1.482(3) .
B1 Ca1 3.071(5) 3_665
B1 Ca1 3.085(5) 4_665
O1 Ca1 2.267(2) 3_565
O2 Ca1 2.429(3) 3_665
O3 B1 1.477(4) 4_566
O3 Ca1 2.578(2) 2_645
O3 Ca1 2.624(3) 1_655
O4 B1 1.472(3) 3_655
O4 Ca1 2.391(3) 2_545
O5 Ca1 2.516(2) 4_565
O5 Ca1 2.641(3) 3_565
O5 H 0.87(2) .
